data_4128859
loop_
_publ_author_name
'Bhardwaj, Rajni M.'
'McMahon, Jennifer A.'
'Nyman, Jonas'
'Price, Louise S.'
'Konar, Sumit'
'Oswald, Iain D. H.'
'Pulham, Colin R.'
'Price, Sarah L.'
'Reutzel-Edens, Susan M'

_publ_section_title
;
 A Prolific Solvate Former, Galunisertib, under the Pressure of Crystal
 Structure Prediction, Produces Ten Diverse Polymorphs.
;
_journal_issue 35
_journal_name_full 'Journal of the American Chemical Society'
_journal_page_first 13887
_journal_page_last 13897
_journal_paper_doi 10.1021/jacs.9b06634
_journal_volume 141
_journal_year 2019
_chemical_formula_moiety 'C22 H19 N5 O, C4 H9 N O'
_chemical_formula_sum 'C26 H28 N6 O2'
_chemical_formula_weight 456.54
_chemical_name_common 'TGF beta'
_space_group_crystal_system triclinic
_space_group_IT_number 2
_space_group_name_Hall '-P 1'
_space_group_name_H-M_alt 'P -1'
_atom_sites_solution_hydrogens mixed
_audit_creation_method SHELXL-2013
_cell_angle_alpha 77.7370(16)
_cell_angle_beta 88.5612(17)
_cell_angle_gamma 79.1558(19)
_cell_formula_units_Z 2
_cell_length_a 8.6946(4)
_cell_length_b 10.9640(4)
_cell_length_c 12.9344(5)
_cell_measurement_reflns_used 9268
_cell_measurement_temperature 100(2)
_cell_measurement_theta_max 67.73
_cell_measurement_theta_min 3.50
_cell_volume 1183.21(8)
_computing_cell_refinement 'Bruker SAINT'
_computing_data_collection 'Bruker APEX2'
_computing_data_reduction 'Bruker SAINT'
_computing_molecular_graphics 'Bruker SHELXTL'
_computing_publication_material 'Bruker SHELXTL'
_computing_structure_refinement 'SHELXL-2013 (Sheldrick, 2013)'
_computing_structure_solution 'SHELXS-97 (Sheldrick 2008)'
_diffrn_ambient_temperature 100(2)
_diffrn_detector_area_resol_mean 5.6
_diffrn_measured_fraction_theta_full 0.968
_diffrn_measured_fraction_theta_max 0.967
_diffrn_measurement_device_type 'Bruker APEX-II CCD'
_diffrn_measurement_method '\f and \w scans'
_diffrn_radiation_type CuK\a
_diffrn_radiation_wavelength 1.54178
_diffrn_reflns_av_R_equivalents 0.0675
_diffrn_reflns_av_unetI/netI 0.0447
_diffrn_reflns_Laue_measured_fraction_full 0.968
_diffrn_reflns_Laue_measured_fraction_max 0.967
_diffrn_reflns_limit_h_max 10
_diffrn_reflns_limit_h_min -10
_diffrn_reflns_limit_k_max 13
_diffrn_reflns_limit_k_min -13
_diffrn_reflns_limit_l_max 15
_diffrn_reflns_limit_l_min -15
_diffrn_reflns_number 30172
_diffrn_reflns_point_group_measured_fraction_full 0.968
_diffrn_reflns_point_group_measured_fraction_max 0.967
_diffrn_reflns_theta_full 67.679
_diffrn_reflns_theta_max 67.723
_diffrn_reflns_theta_min 3.497
_diffrn_source 'I\mS micro-focus sealed tube'
_exptl_absorpt_coefficient_mu 0.676
_exptl_absorpt_correction_T_max 0.7530
_exptl_absorpt_correction_T_min 0.5950
_exptl_absorpt_correction_type multi-scan
_exptl_absorpt_process_details 'SADABS (Sheldrick, 2009)'
_exptl_crystal_colour colourless
_exptl_crystal_density_diffrn 1.281
_exptl_crystal_description prismatic
_exptl_crystal_F_000 484
_exptl_crystal_size_max 0.150
_exptl_crystal_size_mid 0.100
_exptl_crystal_size_min 0.080
_refine_diff_density_max 0.301
_refine_diff_density_min -0.434
_refine_diff_density_rms 0.079
_refine_ls_extinction_method none
_refine_ls_goodness_of_fit_ref 1.080
_refine_ls_hydrogen_treatment mixed
_refine_ls_matrix_type full
_refine_ls_number_parameters 320
_refine_ls_number_reflns 4150
_refine_ls_number_restraints 0
_refine_ls_restrained_S_all 1.080
_refine_ls_R_factor_all 0.0695
_refine_ls_R_factor_gt 0.0654
_refine_ls_shift/su_max 0.049
_refine_ls_shift/su_mean 0.005
_refine_ls_structure_factor_coef Fsqd
_refine_ls_weighting_details 'w=1/[\s^2^(Fo^2^)+(0.1070P)^2^+0.5359P] where P=(Fo^2^+2Fc^2^)/3'
_refine_ls_weighting_scheme calc
_refine_ls_wR_factor_gt 0.1692
_refine_ls_wR_factor_ref 0.1772
_reflns_Friedel_coverage 0.000
_reflns_number_gt 3735
_reflns_number_total 4150
_reflns_threshold_expression 'I > 2\s(I)'
_cod_data_source_file ja9b06634_si_001.cif
_cod_data_source_block galunisertib_morpholine
_cod_database_code 4128859
_shelx_space_group_comment
; 
The symmetry employed for this shelxl refinement is uniquely defined 
by the following loop, which should always be used as a source of 
symmetry information in preference to the above space-group names. 
They are only intended as comments. 
;
_shelx_estimated_absorpt_t_min 0.905
_shelx_estimated_absorpt_t_max 0.948
_shelxl_version_number 2013-4

loop_
_space_group_symop_operation_xyz
'x, y, z'
'-x, -y, -z'

loop_
_atom_site_label
_atom_site_type_symbol
_atom_site_fract_x
_atom_site_fract_y
_atom_site_fract_z
_atom_site_U_iso_or_equiv
_atom_site_adp_type
_atom_site_occupancy
_atom_site_site_symmetry_order
_atom_site_calc_flag
_atom_site_refinement_flags_posn
_atom_site_refinement_flags_adp
O1 O 0.46851(16) 0.51356(12) 0.85683(10) 0.0358(3) Uani 1 1 d . .
N16 N 0.95086(17) -0.15216(13) 0.98426(11) 0.0269(3) Uani 1 1 d . .
N15 N 1.09801(17) -0.15691(14) 0.94738(11) 0.0274(4) Uani 1 1 d . .
N22 N 1.20306(18) 0.05223(15) 0.71910(12) 0.0307(4) Uani 1 1 d . .
N7 N 0.73985(19) 0.19107(15) 0.52078(12) 0.0320(4) Uani 1 1 d . .
N1 N 0.6393(2) 0.36859(16) 0.96851(12) 0.0339(4) Uani 1 1 d . .
C11 C 0.75986(19) 0.17267(16) 0.71270(13) 0.0252(4) Uani 1 1 d . .
C12 C 0.7169(2) 0.23257(16) 0.79931(13) 0.0257(4) Uani 1 1 d . .
H12 H 0.7503 0.1887 0.8689 0.031 Uiso 1 1 calc R U
N1S N 1.1366(2) 0.51272(18) 0.77453(17) 0.0505(5) Uani 1 1 d . .
C10 C 0.84987(19) 0.04772(16) 0.72392(13) 0.0245(4) Uani 1 1 d . .
C14 C 1.0774(2) -0.08214(16) 0.84994(13) 0.0245(4) Uani 1 1 d . .
O1S O 0.8431(3) 0.6412(2) 0.68799(17) 0.0807(7) Uani 1 1 d . .
C13 C 0.9167(2) -0.02886(15) 0.82620(13) 0.0243(4) Uani 1 1 d . .
C20 C 0.8402(2) -0.07698(16) 0.91644(13) 0.0261(4) Uani 1 1 d . .
C9 C 0.8755(2) -0.00109(17) 0.63425(14) 0.0280(4) Uani 1 1 d . .
H9 H 0.9321 -0.0851 0.6388 0.034 Uiso 1 1 calc R U
C3 C 0.6280(2) 0.35298(17) 0.78390(14) 0.0283(4) Uani 1 1 d . .
C2 C 0.5733(2) 0.41723(16) 0.87321(14) 0.0282(4) Uani 1 1 d . .
C8 C 0.8178(2) 0.07356(18) 0.53547(14) 0.0299(4) Uani 1 1 d . .
H8 H 0.8365 0.0364 0.4753 0.036 Uiso 1 1 calc R U
C21 C 1.2128(2) -0.06359(17) 0.78083(13) 0.0265(4) Uani 1 1 d . .
C6 C 0.7093(2) 0.24085(18) 0.60938(14) 0.0289(4) Uani 1 1 d . .
C24 C 1.4536(2) -0.0179(2) 0.64932(16) 0.0412(5) Uani 1 1 d . .
H24 H 1.5371 0.0013 0.6037 0.049 Uiso 1 1 calc R U
C17 C 0.8937(2) -0.21509(18) 1.08551(14) 0.0309(4) Uani 1 1 d . .
H17A H 0.9159 -0.1753 1.1440 0.037 Uiso 1 1 calc R U
H17B H 0.9394 -0.3069 1.1032 0.037 Uiso 1 1 calc R U
C19 C 0.6834(2) -0.07661(19) 0.96574(15) 0.0341(4) Uani 1 1 d . .
H19A H 0.6057 -0.0886 0.9159 0.041 Uiso 1 1 calc R U
H19B H 0.6449 0.0035 0.9898 0.041 Uiso 1 1 calc R U
C4 C 0.5809(2) 0.42025(18) 0.68048(15) 0.0342(4) Uani 1 1 d . .
H4 H 0.5200 0.5036 0.6698 0.041 Uiso 1 1 calc R U
C5 C 0.6226(2) 0.36580(19) 0.59579(15) 0.0357(5) Uani 1 1 d . .
H5 H 0.5928 0.4129 0.5265 0.043 Uiso 1 1 calc R U
C26 C 1.3399(2) -0.1624(2) 0.77881(15) 0.0353(4) Uani 1 1 d . .
H26 H 1.3422 -0.2444 0.8221 0.042 Uiso 1 1 calc R U
C23 C 1.3216(2) 0.0746(2) 0.65332(15) 0.0370(5) Uani 1 1 d . .
C18 C 0.7171(2) -0.1917(2) 1.06076(16) 0.0386(5) Uani 1 1 d . .
H18A H 0.6559 -0.1727 1.1229 0.046 Uiso 1 1 calc R U
H18B H 0.6883 -0.2677 1.0423 0.046 Uiso 1 1 calc R U
C25 C 1.4625(2) -0.1376(2) 0.71203(16) 0.0417(5) Uani 1 1 d . .
H25 H 1.5514 -0.2022 0.7095 0.050 Uiso 1 1 calc R U
C27 C 1.3003(3) 0.2042(2) 0.5824(2) 0.0601(7) Uani 1 1 d . .
H27A H 1.2054 0.2187 0.5388 0.090 Uiso 1 1 calc R U
H27B H 1.3912 0.2099 0.5365 0.090 Uiso 1 1 calc R U
H27C H 1.2905 0.2686 0.6256 0.090 Uiso 1 1 calc R U
C1S C 1.0374(3) 0.6039(3) 0.8248(2) 0.0600(7) Uani 1 1 d . .
H1S1 H 1.0646 0.6890 0.8001 0.072 Uiso 1 1 calc R U
H1S2 H 1.0535 0.5790 0.9024 0.072 Uiso 1 1 calc R U
C2S C 0.8703(3) 0.6084(3) 0.7975(2) 0.0625(7) Uani 1 1 d . .
H2S1 H 0.8425 0.5243 0.8259 0.075 Uiso 1 1 calc R U
H2S2 H 0.8022 0.6714 0.8313 0.075 Uiso 1 1 calc R U
C4S C 1.1111(4) 0.5500(3) 0.6610(2) 0.0706(8) Uani 1 1 d . .
H4S1 H 1.1796 0.4892 0.6253 0.085 Uiso 1 1 calc R U
H4S2 H 1.1356 0.6356 0.6341 0.085 Uiso 1 1 calc R U
C3S C 0.9408(4) 0.5506(4) 0.6394(3) 0.0881(12) Uani 1 1 d . .
H3S1 H 0.9201 0.5721 0.5621 0.106 Uiso 1 1 calc R U
H3S2 H 0.9169 0.4650 0.6676 0.106 Uiso 1 1 calc R U
H1A H 0.714(3) 0.300(2) 0.9819(18) 0.042(6) Uiso 1 1 d . .
H1B H 0.603(3) 0.410(3) 1.024(2) 0.050(7) Uiso 1 1 d . .
H1S H 1.244(4) 0.504(3) 0.790(2) 0.073(9) Uiso 1 1 d . .

loop_
_atom_site_aniso_label
_atom_site_aniso_U_11
_atom_site_aniso_U_22
_atom_site_aniso_U_33
_atom_site_aniso_U_23
_atom_site_aniso_U_13
_atom_site_aniso_U_12
O1 0.0344(8) 0.0323(7) 0.0354(7) -0.0106(5) -0.0047(6) 0.0114(6)
N16 0.0247(8) 0.0270(7) 0.0264(7) -0.0037(6) 0.0048(6) -0.0012(6)
N15 0.0231(8) 0.0278(7) 0.0286(7) -0.0049(6) 0.0045(6) 0.0001(6)
N22 0.0283(8) 0.0341(8) 0.0312(8) -0.0085(6) 0.0055(6) -0.0080(7)
N7 0.0295(9) 0.0365(8) 0.0274(8) -0.0074(6) 0.0008(6) 0.0007(7)
N1 0.0326(9) 0.0335(8) 0.0294(8) -0.0089(7) -0.0041(7) 0.0123(7)
C11 0.0193(8) 0.0279(9) 0.0272(9) -0.0054(7) 0.0007(6) -0.0022(7)
C12 0.0227(9) 0.0267(9) 0.0261(8) -0.0050(7) 0.0003(6) -0.0012(7)
N1S 0.0372(11) 0.0399(10) 0.0687(13) 0.0014(9) -0.0117(9) -0.0058(8)
C10 0.0186(8) 0.0275(8) 0.0266(8) -0.0051(7) 0.0029(6) -0.0034(7)
C14 0.0222(9) 0.0240(8) 0.0259(8) -0.0057(6) 0.0005(6) -0.0001(7)
O1S 0.0661(14) 0.0889(15) 0.0777(14) -0.0317(11) -0.0284(11) 0.0292(11)
C13 0.0214(9) 0.0226(8) 0.0279(9) -0.0073(6) 0.0034(6) 0.0000(7)
C20 0.0248(9) 0.0259(8) 0.0269(9) -0.0066(7) 0.0022(7) -0.0020(7)
C9 0.0223(9) 0.0300(9) 0.0305(9) -0.0087(7) 0.0028(7) -0.0001(7)
C3 0.0248(9) 0.0299(9) 0.0293(9) -0.0077(7) 0.0011(7) -0.0014(7)
C2 0.0247(9) 0.0261(9) 0.0319(9) -0.0072(7) 0.0002(7) 0.0015(7)
C8 0.0248(9) 0.0363(10) 0.0289(9) -0.0106(7) 0.0033(7) -0.0028(8)
C21 0.0225(9) 0.0323(9) 0.0246(8) -0.0078(7) 0.0011(7) -0.0028(7)
C6 0.0246(9) 0.0333(9) 0.0269(9) -0.0069(7) -0.0001(7) -0.0004(7)
C24 0.0281(10) 0.0645(14) 0.0330(10) -0.0111(9) 0.0074(8) -0.0137(10)
C17 0.0329(10) 0.0303(9) 0.0270(9) -0.0012(7) 0.0060(7) -0.0058(8)
C19 0.0260(10) 0.0410(10) 0.0338(10) -0.0065(8) 0.0069(7) -0.0047(8)
C4 0.0341(11) 0.0312(9) 0.0323(10) -0.0052(8) -0.0028(8) 0.0054(8)
C5 0.0388(11) 0.0340(10) 0.0283(9) -0.0038(7) -0.0042(8) 0.0059(8)
C26 0.0279(10) 0.0404(10) 0.0333(9) -0.0062(8) 0.0030(7) 0.0021(8)
C23 0.0325(11) 0.0464(11) 0.0348(10) -0.0091(8) 0.0049(8) -0.0146(9)
C18 0.0321(11) 0.0467(12) 0.0359(10) -0.0030(9) 0.0086(8) -0.0124(9)
C25 0.0229(10) 0.0612(13) 0.0373(10) -0.0131(10) 0.0041(8) 0.0037(9)
C27 0.0637(17) 0.0510(14) 0.0616(15) 0.0049(12) 0.0178(12) -0.0222(12)
C1S 0.0642(17) 0.0539(14) 0.0647(16) -0.0177(12) -0.0164(13) -0.0099(13)
C2S 0.0510(15) 0.0632(16) 0.0758(18) -0.0269(14) 0.0023(13) -0.0034(13)
C4S 0.073(2) 0.0595(16) 0.0648(17) -0.0006(13) 0.0141(14) 0.0081(14)
C3S 0.081(2) 0.106(3) 0.0685(19) -0.0392(18) -0.0290(17) 0.034(2)

loop_
_atom_type_symbol
_atom_type_description
_atom_type_scat_dispersion_real
_atom_type_scat_dispersion_imag
_atom_type_scat_source
C C 0.0181 0.0091 'International Tables Vol C Tables 4.2.6.8 and 6.1.1.4'
H H 0.0000 0.0000 'International Tables Vol C Tables 4.2.6.8 and 6.1.1.4'
N N 0.0311 0.0180 'International Tables Vol C Tables 4.2.6.8 and 6.1.1.4'
O O 0.0492 0.0322 'International Tables Vol C Tables 4.2.6.8 and 6.1.1.4'

loop_
_geom_angle_atom_site_label_1
_geom_angle_atom_site_label_2
_geom_angle_atom_site_label_3
_geom_angle
C20 N16 N15 113.97(14)
C20 N16 C17 115.65(15)
N15 N16 C17 130.38(15)
C14 N15 N16 103.41(14)
C21 N22 C23 118.40(17)
C8 N7 C6 116.54(16)
C6 C11 C12 118.25(16)
C6 C11 C10 118.16(16)
C12 C11 C10 123.59(16)
C3 C12 C11 121.07(16)
C1S N1S C4S 109.2(2)
C9 C10 C11 117.46(16)
C9 C10 C13 119.64(15)
C11 C10 C13 122.90(15)
N15 C14 C13 111.97(15)
N15 C14 C21 120.66(15)
C13 C14 C21 127.38(15)
C2S O1S C3S 109.3(2)
C20 C13 C14 103.85(15)
C20 C13 C10 129.11(16)
C14 C13 C10 126.72(15)
N16 C20 C13 106.79(16)
N16 C20 C19 109.49(15)
C13 C20 C19 143.72(17)
C10 C9 C8 119.98(16)
C12 C3 C4 119.93(16)
C12 C3 C2 122.91(16)
C4 C3 C2 117.14(16)
O1 C2 N1 121.82(16)
O1 C2 C3 119.62(16)
N1 C2 C3 118.56(16)
N7 C8 C9 124.60(16)
N22 C21 C26 122.74(16)
N22 C21 C14 115.56(15)
C26 C21 C14 121.68(16)
N7 C6 C5 117.51(16)
N7 C6 C11 123.18(17)
C5 C6 C11 119.31(16)
C25 C24 C23 119.47(18)
N16 C17 C18 100.57(14)
C20 C19 C18 102.38(15)
C5 C4 C3 120.18(17)
C4 C5 C6 121.19(17)
C25 C26 C21 118.29(19)
N22 C23 C24 122.00(19)
N22 C23 C27 115.9(2)
C24 C23 C27 122.10(19)
C17 C18 C19 106.67(15)
C24 C25 C26 119.05(19)
N1S C1S C2S 109.1(2)
O1S C2S C1S 111.7(2)
N1S C4S C3S 107.4(2)
O1S C3S C4S 110.0(3)

loop_
_geom_bond_atom_site_label_1
_geom_bond_atom_site_label_2
_geom_bond_distance
O1 C2 1.242(2)
N16 C20 1.346(2)
N16 N15 1.350(2)
N16 C17 1.466(2)
N15 C14 1.345(2)
N22 C21 1.338(2)
N22 C23 1.345(2)
N7 C8 1.315(2)
N7 C6 1.370(2)
N1 C2 1.332(2)
C11 C6 1.421(2)
C11 C12 1.423(2)
C11 C10 1.424(2)
C12 C3 1.376(3)
N1S C1S 1.446(4)
N1S C4S 1.449(4)
C10 C9 1.374(2)
C10 C13 1.475(2)
C14 C13 1.424(2)
C14 C21 1.478(2)
O1S C2S 1.400(4)
O1S C3S 1.423(4)
C13 C20 1.383(2)
C20 C19 1.490(2)
C9 C8 1.410(3)
C3 C4 1.413(3)
C3 C2 1.500(2)
C21 C26 1.399(3)
C6 C5 1.411(3)
C24 C25 1.378(3)
C24 C23 1.389(3)
C17 C18 1.539(3)
C19 C18 1.552(3)
C4 C5 1.365(3)
C26 C25 1.385(3)
C23 C27 1.500(3)
C1S C2S 1.493(4)
C4S C3S 1.513(5)

loop_
_geom_torsion_atom_site_label_1
_geom_torsion_atom_site_label_2
_geom_torsion_atom_site_label_3
_geom_torsion_atom_site_label_4
_geom_torsion
C20 N16 N15 C14 -1.22(19)
C17 N16 N15 C14 178.96(17)
C6 C11 C12 C3 0.4(3)
C10 C11 C12 C3 -179.13(16)
C6 C11 C10 C9 -3.1(2)
C12 C11 C10 C9 176.48(16)
C6 C11 C10 C13 176.21(15)
C12 C11 C10 C13 -4.2(3)
N16 N15 C14 C13 0.81(19)
N16 N15 C14 C21 -178.87(14)
N15 C14 C13 C20 -0.16(19)
C21 C14 C13 C20 179.48(16)
N15 C14 C13 C10 -174.08(15)
C21 C14 C13 C10 5.6(3)
C9 C10 C13 C20 -115.8(2)
C11 C10 C13 C20 64.9(2)
C9 C10 C13 C14 56.5(2)
C11 C10 C13 C14 -122.73(19)
N15 N16 C20 C13 1.2(2)
C17 N16 C20 C13 -178.99(14)
N15 N16 C20 C19 -178.86(14)
C17 N16 C20 C19 1.0(2)
C14 C13 C20 N16 -0.57(18)
C10 C13 C20 N16 173.15(16)
C14 C13 C20 C19 179.5(2)
C10 C13 C20 C19 -6.8(4)
C11 C10 C9 C8 2.0(2)
C13 C10 C9 C8 -177.27(15)
C11 C12 C3 C4 -1.5(3)
C11 C12 C3 C2 176.87(16)
C12 C3 C2 O1 -165.42(17)
C4 C3 C2 O1 13.0(3)
C12 C3 C2 N1 14.5(3)
C4 C3 C2 N1 -167.07(17)
C6 N7 C8 C9 -2.4(3)
C10 C9 C8 N7 0.8(3)
C23 N22 C21 C26 -0.7(3)
C23 N22 C21 C14 -179.08(15)
N15 C14 C21 N22 -144.57(17)
C13 C14 C21 N22 35.8(2)
N15 C14 C21 C26 37.1(2)
C13 C14 C21 C26 -142.55(19)
C8 N7 C6 C5 -178.57(17)
C8 N7 C6 C11 1.1(3)
C12 C11 C6 N7 -178.02(16)
C10 C11 C6 N7 1.6(3)
C12 C11 C6 C5 1.7(3)
C10 C11 C6 C5 -178.73(16)
C20 N16 C17 C18 13.1(2)
N15 N16 C17 C18 -167.07(17)
N16 C20 C19 C18 -14.6(2)
C13 C20 C19 C18 165.4(2)
C12 C3 C4 C5 0.4(3)
C2 C3 C4 C5 -178.05(18)
C3 C4 C5 C6 1.8(3)
N7 C6 C5 C4 176.90(18)
C11 C6 C5 C4 -2.8(3)
N22 C21 C26 C25 1.8(3)
C14 C21 C26 C25 -179.95(17)
C21 N22 C23 C24 -1.2(3)
C21 N22 C23 C27 177.13(19)
C25 C24 C23 N22 2.0(3)
C25 C24 C23 C27 -176.2(2)
N16 C17 C18 C19 -21.24(19)
C20 C19 C18 C17 22.3(2)
C23 C24 C25 C26 -0.9(3)
C21 C26 C25 C24 -0.9(3)
C4S N1S C1S C2S 59.2(3)
C3S O1S C2S C1S 59.0(4)
N1S C1S C2S O1S -58.4(3)
C1S N1S C4S C3S -60.8(3)
C2S O1S C3S C4S -60.7(4)
N1S C4S C3S O1S 61.8(4)
